data_7251375
loop_
_publ_author_name
'Tanbakouchian, Zahra'
'Zolfigol, Mohammad Ali'
'Tonekaboni, Maryam-Sadat'
'Kozakiewicz-Piekarz, Anna'
'Bikas, Rahman'

_publ_section_title
;
 Regioselective Cu(i)-catalyzed intramolecular hydroacylation and
 dimerization of propargylarylaldehydes.
;
_journal_issue 52
_journal_name_full 'RSC advances'
_journal_page_first 44254
_journal_page_last 44259
_journal_paper_doi 10.1039/d5ra07533e
_journal_volume 15
_journal_year 2025
_chemical_formula_moiety 'C28 H26 N2 O4'
_chemical_formula_sum 'C28 H26 N2 O4'
_chemical_formula_weight 454.51
_space_group_crystal_system monoclinic
_space_group_IT_number 15
_space_group_name_Hall '-C 2yc'
_space_group_name_H-M_alt 'C 1 2/c 1'
_atom_sites_solution_hydrogens geom
_atom_sites_solution_primary direct
_atom_sites_solution_secondary difmap
_audit_creation_method SHELXL-2014
_audit_update_record
;
2024-08-11 deposited with the CCDC.	2025-11-05 downloaded from the CCDC.
;
_cell_angle_alpha 90
_cell_angle_beta 96.961(4)
_cell_angle_gamma 90
_cell_formula_units_Z 8
_cell_length_a 32.7304(13)
_cell_length_b 4.4327(2)
_cell_length_c 32.3534(13)
_cell_measurement_reflns_used 3951
_cell_measurement_temperature 100(2)
_cell_measurement_theta_max 71.8620
_cell_measurement_theta_min 2.7120
_cell_volume 4659.4(3)
_computing_cell_refinement 'Oxford Diffraction CrysAlis'
_computing_data_collection 'Oxford Diffraction CrysAlis'
_computing_data_reduction 'Oxford Diffraction CrysAlis'
_computing_publication_material 'CIFTAB (Sheldrick, 2014)'
_computing_structure_refinement 'SHELXL-2014 (Sheldrick, 2014)'
_computing_structure_solution 'SHELXS-2014 (Sheldrick, 2014)'
_diffrn_ambient_temperature 100(2)
_diffrn_detector_area_resol_mean 10.0000
_diffrn_measured_fraction_theta_full 0.987
_diffrn_measured_fraction_theta_max 0.921
_diffrn_measurement_device_type 'XtaLAB Synergy, Dualflex, HyPix'
_diffrn_radiation_type CuK\a
_diffrn_radiation_wavelength 1.54184
_diffrn_reflns_av_R_equivalents 0.0774
_diffrn_reflns_av_unetI/netI 0.0739
_diffrn_reflns_Laue_measured_fraction_full 0.987
_diffrn_reflns_Laue_measured_fraction_max 0.921
_diffrn_reflns_limit_h_max 40
_diffrn_reflns_limit_h_min -39
_diffrn_reflns_limit_k_max 4
_diffrn_reflns_limit_k_min -5
_diffrn_reflns_limit_l_max 38
_diffrn_reflns_limit_l_min -40
_diffrn_reflns_number 14873
_diffrn_reflns_point_group_measured_fraction_full 0.987
_diffrn_reflns_point_group_measured_fraction_max 0.921
_diffrn_reflns_theta_full 67.684
_diffrn_reflns_theta_max 78.078
_diffrn_reflns_theta_min 2.720
_diffrn_source 'micro-focus sealed X-ray tube'
_exptl_absorpt_coefficient_mu 0.703
_exptl_absorpt_correction_T_max 1.00000
_exptl_absorpt_correction_T_min 0.74732
_exptl_absorpt_correction_type multi-scan
_exptl_crystal_colour colorless
_exptl_crystal_density_diffrn 1.296
_exptl_crystal_description needle
_exptl_crystal_F_000 1920
_exptl_crystal_size_max 0.291
_exptl_crystal_size_mid 0.024
_exptl_crystal_size_min 0.019
_refine_diff_density_max 0.629
_refine_diff_density_min -0.411
_refine_diff_density_rms 0.088
_refine_ls_extinction_method none
_refine_ls_goodness_of_fit_ref 1.037
_refine_ls_hydrogen_treatment constr
_refine_ls_matrix_type full
_refine_ls_number_parameters 307
_refine_ls_number_reflns 4604
_refine_ls_number_restraints 0
_refine_ls_restrained_S_all 1.037
_refine_ls_R_factor_all 0.1320
_refine_ls_R_factor_gt 0.0938
_refine_ls_shift/su_max 0.000
_refine_ls_shift/su_mean 0.000
_refine_ls_structure_factor_coef Fsqd
_refine_ls_weighting_details 'w=1/[\s^2^(Fo^2^)+(0.1673P)^2^+6.0586P] where P=(Fo^2^+2Fc^2^)/3'
_refine_ls_weighting_scheme calc
_refine_ls_wR_factor_gt 0.2525
_refine_ls_wR_factor_ref 0.2860
_reflns_Friedel_coverage 0.000
_reflns_number_gt 2911
_reflns_number_total 4604
_reflns_threshold_expression 'I > 2\s(I)'
_cod_data_source_file d5ra07533e2.cif
_cod_data_source_block tnbch_A
_cod_original_sg_symbol_H-M 'C 2/c'
_cod_database_code 7251375
_shelx_space_group_comment
;
The symmetry employed for this shelxl refinement is uniquely defined
by the following loop, which should always be used as a source of
symmetry information in preference to the above space-group names.
They are only intended as comments.
;
_shelx_estimated_absorpt_t_min 0.822
_shelx_estimated_absorpt_t_max 0.987
_shelxl_version_number 2014-3

loop_
_space_group_symop_operation_xyz
'x, y, z'
'-x, y, -z+1/2'
'x+1/2, y+1/2, z'
'-x+1/2, y+1/2, -z+1/2'
'-x, -y, -z'
'x, -y, z-1/2'
'-x+1/2, -y+1/2, -z'
'x+1/2, -y+1/2, z-1/2'

loop_
_atom_site_label
_atom_site_type_symbol
_atom_site_fract_x
_atom_site_fract_y
_atom_site_fract_z
_atom_site_U_iso_or_equiv
_atom_site_adp_type
_atom_site_occupancy
_atom_site_site_symmetry_order
_atom_site_calc_flag
_atom_site_refinement_flags_posn
_atom_site_refinement_flags_adp
_atom_site_refinement_flags_occupancy
_atom_site_disorder_assembly
_atom_site_disorder_group
C1 C 0.3573(2) -0.2574(15) 0.55783(18) 0.0921(19) Uani 1 1 d . . . . .
H1A H 0.3378 -0.3726 0.5723 0.138 Uiso 1 1 calc R U . . .
H1B H 0.3837 -0.2424 0.5756 0.138 Uiso 1 1 calc R U . . .
H1C H 0.3463 -0.0546 0.5516 0.138 Uiso 1 1 calc R U . . .
C2 C 0.3635(2) -0.4118(13) 0.51870(18) 0.0862(19) Uani 1 1 d . . . . .
H2A H 0.3744 -0.6175 0.5247 0.103 Uiso 1 1 calc R U . . .
H2B H 0.3370 -0.4290 0.5006 0.103 Uiso 1 1 calc R U . . .
O3 O 0.39190(13) -0.2404(8) 0.49832(10) 0.0772(11) Uani 1 1 d . . . . .
C4 C 0.38850(14) -0.2671(10) 0.45594(14) 0.0525(10) Uani 1 1 d . . . . .
O5 O 0.36182(10) -0.4184(8) 0.43689(10) 0.0661(9) Uani 1 1 d . . . . .
C6 C 0.42053(14) -0.0976(9) 0.43990(13) 0.0502(10) Uani 1 1 d . . . . .
C7 C 0.45067(12) 0.0766(9) 0.46173(12) 0.0459(9) Uani 1 1 d . . . . .
H7A H 0.4548 0.1051 0.4910 0.055 Uiso 1 1 calc R U . . .
C8 C 0.47453(14) 0.2065(9) 0.43210(14) 0.0519(10) Uani 1 1 d . . . . .
C9 C 0.50798(14) 0.3978(10) 0.43367(17) 0.0599(12) Uani 1 1 d . . . . .
H9A H 0.5206 0.4661 0.4600 0.072 Uiso 1 1 calc R U . . .
C10 C 0.52351(14) 0.4923(10) 0.39822(15) 0.0559(11) Uani 1 1 d . . . . .
H10A H 0.5466 0.6235 0.3999 0.067 Uiso 1 1 calc R U . . .
C11 C 0.50494(14) 0.3929(10) 0.36024(15) 0.0584(12) Uani 1 1 d . . . . .
H11A H 0.5157 0.4596 0.3358 0.070 Uiso 1 1 calc R U . . .
C12 C 0.47099(12) 0.1982(9) 0.35582(12) 0.0444(9) Uani 1 1 d . . . . .
H12A H 0.4585 0.1296 0.3295 0.053 Uiso 1 1 calc R U . . .
C13 C 0.45697(12) 0.1134(9) 0.39275(13) 0.0469(9) Uani 1 1 d . . . . .
N14 N 0.42350(10) -0.0828(8) 0.39821(10) 0.0463(8) Uani 1 1 d . . . . .
C15 C 0.39870(12) -0.2237(9) 0.36313(12) 0.0424(9) Uani 1 1 d . . . . .
H15A H 0.3852 -0.4054 0.3730 0.051 Uiso 1 1 calc R U . . .
H15B H 0.4170 -0.2898 0.3426 0.051 Uiso 1 1 calc R U . . .
C16 C 0.36710(11) -0.0222(9) 0.34253(11) 0.0396(8) Uani 1 1 d . . . . .
C17 C 0.34086(11) 0.1379(8) 0.32543(11) 0.0385(8) Uani 1 1 d . . . . .
C18 C 0.30949(11) 0.3362(8) 0.30652(11) 0.0397(8) Uani 1 1 d . . . . .
H18A H 0.2944 0.4498 0.3245 0.048 Uiso 1 1 calc R U . . .
C19 C 0.29981(11) 0.3734(8) 0.26564(12) 0.0402(8) Uani 1 1 d . . . . .
H19A H 0.2782 0.5093 0.2563 0.048 Uiso 1 1 calc R U . . .
C20 C 0.32106(12) 0.2134(8) 0.23363(11) 0.0391(8) Uani 1 1 d . . . . .
H20A H 0.3437 0.0885 0.2477 0.047 Uiso 1 1 calc R U . . .
H20B H 0.3013 0.0775 0.2172 0.047 Uiso 1 1 calc R U . . .
N21 N 0.33782(9) 0.4293(7) 0.20560(9) 0.0394(7) Uani 1 1 d . . . . .
C22 C 0.37567(11) 0.5638(8) 0.21460(11) 0.0397(8) Uani 1 1 d . . . . .
C23 C 0.40460(11) 0.5334(9) 0.25016(12) 0.0441(9) Uani 1 1 d . . . . .
H23A H 0.3996 0.4077 0.2728 0.053 Uiso 1 1 calc R U . . .
C24 C 0.44057(12) 0.6947(9) 0.25064(13) 0.0469(9) Uani 1 1 d . . . . .
H24A H 0.4611 0.6769 0.2740 0.056 Uiso 1 1 calc R U . . .
C25 C 0.44784(12) 0.8863(9) 0.21735(14) 0.0495(10) Uani 1 1 d . . . . .
H25A H 0.4730 0.9942 0.2188 0.059 Uiso 1 1 calc R U . . .
C26 C 0.41941(12) 0.9193(9) 0.18315(13) 0.0469(10) Uani 1 1 d . . . . .
H26A H 0.4245 1.0506 0.1611 0.056 Uiso 1 1 calc R U . . .
C27 C 0.38231(11) 0.7548(8) 0.18111(11) 0.0398(8) Uani 1 1 d . . . . .
C28 C 0.34655(12) 0.7351(9) 0.15178(12) 0.0428(9) Uani 1 1 d . . . . .
H28A H 0.3418 0.8403 0.1261 0.051 Uiso 1 1 calc R U . . .
C29 C 0.32014(12) 0.5365(9) 0.16731(11) 0.0421(9) Uani 1 1 d . . . . .
C30 C 0.27890(12) 0.4499(9) 0.14915(12) 0.0455(9) Uani 1 1 d . . . . .
O31 O 0.25505(9) 0.3019(8) 0.16589(10) 0.0652(9) Uani 1 1 d . . . . .
O32 O 0.26996(9) 0.5625(8) 0.11063(8) 0.0559(8) Uani 1 1 d . . . . .
C33 C 0.22882(14) 0.5012(13) 0.09014(14) 0.0628(12) Uani 1 1 d . . . . .
H33A H 0.2082 0.6156 0.1038 0.075 Uiso 1 1 calc R U . . .
H33B H 0.2225 0.2834 0.0918 0.075 Uiso 1 1 calc R U . . .
C34 C 0.22772(18) 0.5960(14) 0.04593(15) 0.0745(15) Uani 1 1 d . . . . .
H34A H 0.2003 0.5575 0.0312 0.112 Uiso 1 1 calc R U . . .
H34B H 0.2339 0.8118 0.0447 0.112 Uiso 1 1 calc R U . . .
H34C H 0.2482 0.4811 0.0328 0.112 Uiso 1 1 calc R U . . .

loop_
_atom_site_aniso_label
_atom_site_aniso_U_11
_atom_site_aniso_U_22
_atom_site_aniso_U_33
_atom_site_aniso_U_23
_atom_site_aniso_U_13
_atom_site_aniso_U_12
C1 0.133(5) 0.088(4) 0.062(3) 0.007(3) 0.040(3) -0.018(4)
C2 0.137(5) 0.063(3) 0.067(3) 0.003(3) 0.047(3) -0.020(3)
O3 0.115(3) 0.069(2) 0.0541(19) -0.0041(17) 0.0353(19) -0.022(2)
C4 0.059(2) 0.040(2) 0.058(3) -0.0010(19) 0.006(2) 0.003(2)
O5 0.0624(18) 0.075(2) 0.062(2) 0.0079(17) 0.0107(15) -0.0080(18)
C6 0.066(3) 0.040(2) 0.047(2) 0.0027(17) 0.0171(19) 0.011(2)
C7 0.057(2) 0.040(2) 0.040(2) -0.0029(17) 0.0009(17) 0.0029(19)
C8 0.064(2) 0.041(2) 0.052(2) -0.0057(18) 0.0099(19) 0.007(2)
C9 0.061(3) 0.042(2) 0.079(3) 0.005(2) 0.016(2) 0.004(2)
C10 0.058(2) 0.043(2) 0.066(3) 0.001(2) 0.003(2) 0.002(2)
C11 0.063(3) 0.052(3) 0.064(3) 0.007(2) 0.025(2) 0.010(2)
C12 0.055(2) 0.040(2) 0.0394(19) 0.0012(16) 0.0066(16) 0.0078(18)
C13 0.053(2) 0.041(2) 0.047(2) -0.0008(17) 0.0090(17) 0.0134(18)
N14 0.0549(18) 0.0401(18) 0.0435(17) -0.0033(14) 0.0036(14) 0.0081(15)
C15 0.050(2) 0.037(2) 0.0396(19) -0.0083(16) 0.0037(16) 0.0026(17)
C16 0.0461(19) 0.0371(19) 0.0370(18) -0.0047(15) 0.0108(15) 0.0018(17)
C17 0.0450(19) 0.0343(18) 0.0377(18) -0.0060(15) 0.0110(15) -0.0009(16)
C18 0.0423(18) 0.0379(19) 0.0405(19) -0.0010(15) 0.0122(15) 0.0005(16)
C19 0.0402(18) 0.0359(19) 0.046(2) 0.0027(16) 0.0119(15) 0.0013(15)
C20 0.0479(19) 0.0309(18) 0.0399(19) 0.0022(15) 0.0110(15) -0.0026(16)
N21 0.0443(16) 0.0357(16) 0.0403(16) -0.0015(13) 0.0145(13) -0.0051(13)
C22 0.0472(19) 0.0332(18) 0.0421(19) -0.0019(15) 0.0192(16) 0.0025(16)
C23 0.047(2) 0.042(2) 0.046(2) -0.0033(17) 0.0130(17) 0.0031(17)
C24 0.045(2) 0.044(2) 0.053(2) -0.0069(18) 0.0094(17) 0.0046(17)
C25 0.046(2) 0.046(2) 0.060(3) -0.0059(19) 0.0194(19) -0.0023(18)
C26 0.051(2) 0.042(2) 0.052(2) -0.0031(18) 0.0222(18) -0.0012(18)
C27 0.0466(19) 0.0334(18) 0.0425(19) -0.0038(15) 0.0186(16) -0.0017(16)
C28 0.051(2) 0.039(2) 0.0403(19) 0.0008(16) 0.0147(16) -0.0032(17)
C29 0.051(2) 0.043(2) 0.0348(18) -0.0048(16) 0.0144(15) -0.0030(17)
C30 0.056(2) 0.044(2) 0.0388(19) -0.0010(17) 0.0154(17) -0.0045(18)
O31 0.0558(17) 0.079(2) 0.0610(19) 0.0211(17) 0.0076(14) -0.0182(17)
O32 0.0627(17) 0.072(2) 0.0334(14) 0.0004(13) 0.0083(12) -0.0171(15)
C33 0.060(3) 0.081(3) 0.047(2) -0.004(2) 0.007(2) -0.008(3)
C34 0.082(3) 0.091(4) 0.050(3) 0.000(3) 0.004(2) -0.012(3)

loop_
_atom_type_symbol
_atom_type_description
_atom_type_scat_dispersion_real
_atom_type_scat_dispersion_imag
_atom_type_scat_source
C C 0.0181 0.0091 'International Tables Vol C Tables 4.2.6.8 and 6.1.1.4'
H H 0.0000 0.0000 'International Tables Vol C Tables 4.2.6.8 and 6.1.1.4'
N N 0.0311 0.0180 'International Tables Vol C Tables 4.2.6.8 and 6.1.1.4'
O O 0.0492 0.0322 'International Tables Vol C Tables 4.2.6.8 and 6.1.1.4'

loop_
_geom_angle_atom_site_label_1
_geom_angle_atom_site_label_2
_geom_angle_atom_site_label_3
_geom_angle
_geom_angle_site_symmetry_1
_geom_angle_site_symmetry_3
_geom_angle_publ_flag
C2 C1 H1A 109.5 . . ?
C2 C1 H1B 109.5 . . ?
H1A C1 H1B 109.5 . . ?
C2 C1 H1C 109.5 . . ?
H1A C1 H1C 109.5 . . ?
H1B C1 H1C 109.5 . . ?
O3 C2 C1 108.4(5) . . ?
O3 C2 H2A 110.0 . . ?
C1 C2 H2A 110.0 . . ?
O3 C2 H2B 110.0 . . ?
C1 C2 H2B 110.0 . . ?
H2A C2 H2B 108.4 . . ?
C4 O3 C2 116.1(4) . . ?
O5 C4 O3 121.7(4) . . ?
O5 C4 C6 128.3(4) . . ?
O3 C4 C6 110.0(4) . . ?
N14 C6 C7 110.3(4) . . ?
N14 C6 C4 121.6(4) . . ?
C7 C6 C4 128.0(4) . . ?
C6 C7 C8 107.3(4) . . ?
C6 C7 H7A 126.3 . . ?
C8 C7 H7A 126.3 . . ?
C9 C8 C13 116.9(4) . . ?
C9 C8 C7 135.9(4) . . ?
C13 C8 C7 107.2(4) . . ?
C10 C9 C8 121.9(5) . . ?
C10 C9 H9A 119.1 . . ?
C8 C9 H9A 119.1 . . ?
C9 C10 C11 118.7(4) . . ?
C9 C10 H10A 120.7 . . ?
C11 C10 H10A 120.7 . . ?
C10 C11 C12 123.2(4) . . ?
C10 C11 H11A 118.4 . . ?
C12 C11 H11A 118.4 . . ?
C13 C12 C11 114.9(4) . . ?
C13 C12 H12A 122.5 . . ?
C11 C12 H12A 122.5 . . ?
C12 C13 C8 124.4(4) . . ?
C12 C13 N14 127.8(4) . . ?
C8 C13 N14 107.8(4) . . ?
C6 N14 C13 107.4(3) . . ?
C6 N14 C15 130.6(4) . . ?
C13 N14 C15 122.0(3) . . ?
N14 C15 C16 112.9(3) . . ?
N14 C15 H15A 109.0 . . ?
C16 C15 H15A 109.0 . . ?
N14 C15 H15B 109.0 . . ?
C16 C15 H15B 109.0 . . ?
H15A C15 H15B 107.8 . . ?
C17 C16 C15 178.8(4) . . ?
C16 C17 C18 177.7(4) . . ?
C19 C18 C17 124.9(3) . . ?
C19 C18 H18A 117.5 . . ?
C17 C18 H18A 117.5 . . ?
C18 C19 C20 123.7(3) . . ?
C18 C19 H19A 118.2 . . ?
C20 C19 H19A 118.2 . . ?
N21 C20 C19 111.0(3) . . ?
N21 C20 H20A 109.4 . . ?
C19 C20 H20A 109.4 . . ?
N21 C20 H20B 109.4 . . ?
C19 C20 H20B 109.4 . . ?
H20A C20 H20B 108.0 . . ?
C22 N21 C29 108.0(3) . . ?
C22 N21 C20 123.1(3) . . ?
C29 N21 C20 128.9(3) . . ?
N21 C22 C23 129.2(3) . . ?
N21 C22 C27 108.4(3) . . ?
C23 C22 C27 122.3(3) . . ?
C24 C23 C22 116.8(4) . . ?
C24 C23 H23A 121.6 . . ?
C22 C23 H23A 121.6 . . ?
C23 C24 C25 121.7(4) . . ?
C23 C24 H24A 119.1 . . ?
C25 C24 H24A 119.1 . . ?
C26 C25 C24 121.4(4) . . ?
C26 C25 H25A 119.3 . . ?
C24 C25 H25A 119.3 . . ?
C25 C26 C27 118.7(4) . . ?
C25 C26 H26A 120.6 . . ?
C27 C26 H26A 120.6 . . ?
C26 C27 C22 119.0(4) . . ?
C26 C27 C28 134.4(4) . . ?
C22 C27 C28 106.6(3) . . ?
C29 C28 C27 107.5(3) . . ?
C29 C28 H28A 126.3 . . ?
C27 C28 H28A 126.3 . . ?
C28 C29 N21 109.5(3) . . ?
C28 C29 C30 128.0(4) . . ?
N21 C29 C30 122.4(3) . . ?
O31 C30 O32 122.9(4) . . ?
O31 C30 C29 125.8(4) . . ?
O32 C30 C29 111.3(3) . . ?
C30 O32 C33 116.1(3) . . ?
O32 C33 C34 107.4(4) . . ?
O32 C33 H33A 110.2 . . ?
C34 C33 H33A 110.2 . . ?
O32 C33 H33B 110.2 . . ?
C34 C33 H33B 110.2 . . ?
H33A C33 H33B 108.5 . . ?
C33 C34 H34A 109.5 . . ?
C33 C34 H34B 109.5 . . ?
H34A C34 H34B 109.5 . . ?
C33 C34 H34C 109.5 . . ?
H34A C34 H34C 109.5 . . ?
H34B C34 H34C 109.5 . . ?

loop_
_geom_bond_atom_site_label_1
_geom_bond_atom_site_label_2
_geom_bond_distance
_geom_bond_site_symmetry_2
_geom_bond_publ_flag
C1 C2 1.475(8) . ?
C1 H1A 0.9800 . ?
C1 H1B 0.9800 . ?
C1 H1C 0.9800 . ?
C2 O3 1.423(6) . ?
C2 H2A 0.9900 . ?
C2 H2B 0.9900 . ?
O3 C4 1.367(6) . ?
C4 O5 1.209(5) . ?
C4 C6 1.437(6) . ?
C6 N14 1.366(5) . ?
C6 C7 1.378(6) . ?
C7 C8 1.429(6) . ?
C7 H7A 0.9500 . ?
C8 C9 1.381(6) . ?
C8 C13 1.395(6) . ?
C9 C10 1.375(7) . ?
C9 H9A 0.9500 . ?
C10 C11 1.376(7) . ?
C10 H10A 0.9500 . ?
C11 C12 1.401(6) . ?
C11 H11A 0.9500 . ?
C12 C13 1.383(5) . ?
C12 H12A 0.9500 . ?
C13 N14 1.426(5) . ?
N14 C15 1.454(5) . ?
C15 C16 1.464(5) . ?
C15 H15A 0.9900 . ?
C15 H15B 0.9900 . ?
C16 C17 1.197(5) . ?
C17 C18 1.431(5) . ?
C18 C19 1.332(5) . ?
C18 H18A 0.9500 . ?
C19 C20 1.495(5) . ?
C19 H19A 0.9500 . ?
C20 N21 1.469(4) . ?
C20 H20A 0.9900 . ?
C20 H20B 0.9900 . ?
N21 C22 1.374(5) . ?
N21 C29 1.386(5) . ?
C22 C23 1.405(6) . ?
C22 C27 1.412(5) . ?
C23 C24 1.376(6) . ?
C23 H23A 0.9500 . ?
C24 C25 1.414(6) . ?
C24 H24A 0.9500 . ?
C25 C26 1.364(6) . ?
C25 H25A 0.9500 . ?
C26 C27 1.411(5) . ?
C26 H26A 0.9500 . ?
C27 C28 1.417(6) . ?
C28 C29 1.371(5) . ?
C28 H28A 0.9500 . ?
C29 C30 1.457(6) . ?
C30 O31 1.198(5) . ?
C30 O32 1.342(5) . ?
O32 C33 1.453(5) . ?
C33 C34 1.487(7) . ?
C33 H33A 0.9900 . ?
C33 H33B 0.9900 . ?
C34 H34A 0.9800 . ?
C34 H34B 0.9800 . ?
C34 H34C 0.9800 . ?

loop_
_geom_hbond_atom_site_label_D
_geom_hbond_atom_site_label_H
_geom_hbond_atom_site_label_A
_geom_hbond_distance_DH
_geom_hbond_distance_HA
_geom_hbond_distance_DA
_geom_hbond_angle_DHA
_geom_hbond_site_symmetry_A
C15 H15A O5 0.99 2.29 2.932(5) 121.6 .
C20 H20B O31 0.99 2.33 2.911(5) 116.7 .

loop_
_geom_torsion_atom_site_label_1
_geom_torsion_atom_site_label_2
_geom_torsion_atom_site_label_3
_geom_torsion_atom_site_label_4
_geom_torsion
_geom_torsion_site_symmetry_1
_geom_torsion_site_symmetry_2
_geom_torsion_site_symmetry_3
_geom_torsion_site_symmetry_4
_geom_torsion_publ_flag
C1 C2 O3 C4 -153.0(5) . . . . ?
C2 O3 C4 O5 2.9(7) . . . . ?
C2 O3 C4 C6 -176.4(4) . . . . ?
O5 C4 C6 N14 2.0(7) . . . . ?
O3 C4 C6 N14 -178.7(4) . . . . ?
O5 C4 C6 C7 179.4(4) . . . . ?
O3 C4 C6 C7 -1.4(6) . . . . ?
N14 C6 C7 C8 -0.8(5) . . . . ?
C4 C6 C7 C8 -178.4(4) . . . . ?
C6 C7 C8 C9 179.6(5) . . . . ?
C6 C7 C8 C13 2.0(5) . . . . ?
C13 C8 C9 C10 -0.2(6) . . . . ?
C7 C8 C9 C10 -177.7(5) . . . . ?
C8 C9 C10 C11 0.2(7) . . . . ?
C9 C10 C11 C12 -0.3(7) . . . . ?
C10 C11 C12 C13 0.5(6) . . . . ?
C11 C12 C13 C8 -0.6(6) . . . . ?
C11 C12 C13 N14 -179.5(4) . . . . ?
C9 C8 C13 C12 0.4(6) . . . . ?
C7 C8 C13 C12 178.6(4) . . . . ?
C9 C8 C13 N14 179.5(4) . . . . ?
C7 C8 C13 N14 -2.3(4) . . . . ?
C7 C6 N14 C13 -0.6(4) . . . . ?
C4 C6 N14 C13 177.2(4) . . . . ?
C7 C6 N14 C15 -179.4(4) . . . . ?
C4 C6 N14 C15 -1.6(6) . . . . ?
C12 C13 N14 C6 -179.1(4) . . . . ?
C8 C13 N14 C6 1.9(4) . . . . ?
C12 C13 N14 C15 -0.2(6) . . . . ?
C8 C13 N14 C15 -179.2(3) . . . . ?
C6 N14 C15 C16 97.8(5) . . . . ?
C13 N14 C15 C16 -80.9(4) . . . . ?
C17 C18 C19 C20 -0.8(6) . . . . ?
C18 C19 C20 N21 -123.8(4) . . . . ?
C19 C20 N21 C22 85.2(4) . . . . ?
C19 C20 N21 C29 -94.1(4) . . . . ?
C29 N21 C22 C23 178.3(4) . . . . ?
C20 N21 C22 C23 -1.2(6) . . . . ?
C29 N21 C22 C27 -1.1(4) . . . . ?
C20 N21 C22 C27 179.5(3) . . . . ?
N21 C22 C23 C24 179.4(3) . . . . ?
C27 C22 C23 C24 -1.4(5) . . . . ?
C22 C23 C24 C25 1.1(5) . . . . ?
C23 C24 C25 C26 -0.1(6) . . . . ?
C24 C25 C26 C27 -0.8(6) . . . . ?
C25 C26 C27 C22 0.5(5) . . . . ?
C25 C26 C27 C28 179.0(4) . . . . ?
N21 C22 C27 C26 179.9(3) . . . . ?
C23 C22 C27 C26 0.6(5) . . . . ?
N21 C22 C27 C28 1.1(4) . . . . ?
C23 C22 C27 C28 -178.3(3) . . . . ?
C26 C27 C28 C29 -179.3(4) . . . . ?
C22 C27 C28 C29 -0.8(4) . . . . ?
C27 C28 C29 N21 0.1(4) . . . . ?
C27 C28 C29 C30 177.7(4) . . . . ?
C22 N21 C29 C28 0.6(4) . . . . ?
C20 N21 C29 C28 -180.0(3) . . . . ?
C22 N21 C29 C30 -177.2(3) . . . . ?
C20 N21 C29 C30 2.3(6) . . . . ?
C28 C29 C30 O31 -171.0(4) . . . . ?
N21 C29 C30 O31 6.3(6) . . . . ?
C28 C29 C30 O32 7.7(6) . . . . ?
N21 C29 C30 O32 -174.9(3) . . . . ?
O31 C30 O32 C33 1.4(6) . . . . ?
C29 C30 O32 C33 -177.4(4) . . . . ?
C30 O32 C33 C34 -170.1(4) . . . . ?
